data_1521271
loop_
_publ_author_name
'Joseph, J.'
'Raju, J.'
'Vimala, T.M.'
'Murthy, V.R.K.'

_publ_section_title
;
 Structural investigations on the (Ba, Sr) (Zr, Ti) O3 system
;
_journal_name_full 'Journal of Physics D, Applied Physics'
_journal_page_first 1049
_journal_page_last 1057
_journal_volume 32
_journal_year 1999
_chemical_formula_sum 'Ba0.273 O3 Sr0.727 Ti0.344 Zr0.656'
_chemical_name_systematic '(Ba0.273 Sr0.727) (Zr0.656 Ti0.344) O3'
_space_group_IT_number 74
_symmetry_space_group_name_Hall '-I 2c 2c'
_symmetry_space_group_name_H-M 'I b m m'
_cell_angle_alpha 90
_cell_angle_beta 90
_cell_angle_gamma 90
_cell_formula_units_Z 4
_cell_length_a 5.7731
_cell_length_b 5.727
_cell_length_c 8.0968
_cell_volume 267.701
_citation_journal_id_ASTM JPAPBE
_cod_data_source_file Joseph_JPAPBE_1999_193.cif
_cod_data_source_block Ba0.273O3Sr0.727Ti0.344Zr0.656
_cod_original_cell_volume 267.7008
_cod_original_sg_symbol_Hall '-I 2b 2 (z,x,y)'
_cod_database_code 1521271

loop_
_symmetry_equiv_pos_as_xyz
x,y,z
x,-y,-z+1/2
-x,y,-z
-x,-y,z+1/2
-x,-y,-z
-x,y,z-1/2
x,-y,z
x,y,-z-1/2
x+1/2,y+1/2,z+1/2
x+1/2,-y+1/2,-z+1
-x+1/2,y+1/2,-z+1/2
-x+1/2,-y+1/2,z+1
-x+1/2,-y+1/2,-z+1/2
-x+1/2,y+1/2,z
x+1/2,-y+1/2,z+1/2
x+1/2,y+1/2,-z

loop_
_atom_site_label
_atom_site_type_symbol
_atom_site_fract_x
_atom_site_fract_y
_atom_site_fract_z
_atom_site_occupancy
_atom_site_U_iso_or_equiv
Ti1 Ti+4 0.5 0 0 0.344 0.0
O1 O-2 0.75 0.25 -0.0005 1 0.0
Sr1 Sr+2 0.0018 0 0.25 0.7272 0.0
O2 O-2 0 0.5 0.25 1 0.0
Zr1 Zr+4 0.5 0 0 0.656 0.0
Ba1 Ba+2 0.0018 0 0.25 0.2728 0.0
